data_2239685
loop_
_publ_author_name
'Ishikawa, Yoshinobu'

_publ_section_title
;
 6-Chloro-7-fluoro-4-oxo-4<i>H</i>-chromene-3-carbaldehyde
;
_journal_issue 7
_journal_name_full 'Acta Crystallographica Section E'
_journal_page_first o825
_journal_paper_doi 10.1107/S1600536814014706
_journal_volume 70
_journal_year 2014
_chemical_formula_iupac 'C10 H4 Cl F O3'
_chemical_formula_moiety 'C10 H4 Cl F O3'
_chemical_formula_sum 'C10 H4 Cl F O3'
_chemical_formula_weight 226.59
_chemical_name_systematic
;
6-Chloro-7-fluoro-4-oxo-4<i>H</i>-chromene-3-carbaldehyde
;
_space_group_IT_number 19
_symmetry_cell_setting orthorhombic
_symmetry_space_group_name_Hall 'P 2ac 2ab'
_symmetry_space_group_name_H-M 'P 21 21 21'
_atom_sites_solution_hydrogens geom
_atom_sites_solution_primary direct
_atom_sites_solution_secondary difmap
_cell_angle_alpha 90.0000
_cell_angle_beta 90.0000
_cell_angle_gamma 90.0000
_cell_formula_units_Z 4
_cell_length_a 5.725(3)
_cell_length_b 32.57(3)
_cell_length_c 4.706(4)
_cell_measurement_reflns_used 25
_cell_measurement_temperature 100
_cell_measurement_theta_max 17.46
_cell_measurement_theta_min 14.99
_cell_volume 877.5(12)
_computing_cell_refinement '<i>WinAFC Diffractometer Control Software</i> (Rigaku, 1999)'
_computing_data_collection '<i>WinAFC Diffractometer Control Software</i> (Rigaku, 1999)'
_computing_data_reduction '<i>WinAFC Diffractometer Control Software</i> (Rigaku, 1999)'
_computing_molecular_graphics 'CrystalStructure (Rigaku, 2010)'
_computing_publication_material 'CrystalStructure (Rigaku, 2010)'
_computing_structure_refinement 'SHELXL97 (Sheldrick, 2008)'
_computing_structure_solution 'SIR2008 (Burla <i>et al.</i>, 2007)'
_diffrn_ambient_temperature 100
_diffrn_measured_fraction_theta_full 0.996
_diffrn_measured_fraction_theta_max 0.996
_diffrn_measurement_device_type 'Rigaku AFC-7R'
_diffrn_measurement_method \w
_diffrn_radiation_type 'Mo K\a'
_diffrn_radiation_wavelength 0.71069
_diffrn_reflns_av_R_equivalents 0.0087
_diffrn_reflns_limit_h_max 7
_diffrn_reflns_limit_h_min -4
_diffrn_reflns_limit_k_max 42
_diffrn_reflns_limit_k_min 0
_diffrn_reflns_limit_l_max 6
_diffrn_reflns_limit_l_min -3
_diffrn_reflns_number 1692
_diffrn_reflns_theta_full 27.52
_diffrn_reflns_theta_max 27.52
_diffrn_standards_decay_% -0.109
_diffrn_standards_interval_count 150
_diffrn_standards_number 3
_exptl_absorpt_coefficient_mu 0.430
_exptl_absorpt_correction_T_max 0.966
_exptl_absorpt_correction_T_min 0.894
_exptl_absorpt_correction_type psi-scan
_exptl_absorpt_process_details '(North <i>et al.</i>, 1968)'
_exptl_crystal_colour yellow
_exptl_crystal_density_diffrn 1.715
_exptl_crystal_density_method 'not measured'
_exptl_crystal_description prismatic
_exptl_crystal_F_000 456.00
_exptl_crystal_size_max 0.400
_exptl_crystal_size_mid 0.250
_exptl_crystal_size_min 0.080
_refine_diff_density_max 0.290
_refine_diff_density_min -0.250
_refine_ls_abs_structure_details 'Flack (1983), 105 Friedel Pairs'
_refine_ls_abs_structure_Flack 0.31(9)
_refine_ls_extinction_method none
_refine_ls_goodness_of_fit_ref 1.094
_refine_ls_hydrogen_treatment constr
_refine_ls_number_parameters 136
_refine_ls_number_reflns 1346
_refine_ls_number_restraints 0
_refine_ls_R_factor_gt 0.0265
_refine_ls_shift/su_max 0.000
_refine_ls_structure_factor_coef Fsqd
_refine_ls_weighting_details 'w = 1/[\s^2^(Fo^2^)+(0.0395P)^2^+0.3855P] where P=(Fo^2^+2Fc^2^)/3'
_refine_ls_weighting_scheme calc
_refine_ls_wR_factor_ref 0.0735
_reflns_number_gt 1249
_reflns_number_total 1346
_reflns_threshold_expression F^2^>2\s(F^2^)
_cod_data_source_file zl2593sup1.cif
_cod_data_source_block I
_cod_original_cell_volume 877.4(11)
_cod_database_code 2239685
_cod_database_fobs_code 2239685

loop_
_symmetry_equiv_pos_site_id
_symmetry_equiv_pos_as_xyz
1 +X,+Y,+Z
2 1/2+X,1/2-Y,-Z
3 -X,1/2+Y,1/2-Z
4 1/2-X,-Y,1/2+Z

loop_
_atom_site_type_symbol
_atom_site_label
_atom_site_fract_x
_atom_site_fract_y
_atom_site_fract_z
_atom_site_U_iso_or_equiv
_atom_site_adp_type
_atom_site_calc_flag
_atom_site_refinement_flags
_atom_site_occupancy
_atom_site_symmetry_multiplicity
Cl Cl1 0.39186(10) 0.273972(16) 1.18743(14) 0.02563(15) Uani d . 1.0 4
F F1 -0.0630(3) 0.29836(4) 1.4050(3) 0.0262(4) Uani d . 1.0 4
O O1 -0.1743(3) 0.41526(4) 0.8442(4) 0.0170(4) Uani d . 1.0 4
O O2 0.4433(3) 0.39789(5) 0.4232(4) 0.0197(4) Uani d . 1.0 4
O O3 0.0422(3) 0.49703(5) 0.2146(4) 0.0221(4) Uani d . 1.0 4
C C1 -0.1015(4) 0.44135(6) 0.6415(5) 0.0164(5) Uani d . 1.0 4
C C2 0.1017(4) 0.43740(6) 0.4982(5) 0.0150(4) Uani d . 1.0 4
C C3 0.2589(4) 0.40294(6) 0.5529(5) 0.0151(5) Uani d . 1.0 4
C C4 0.3078(4) 0.34031(6) 0.8557(5) 0.0166(5) Uani d . 1.0 4
C C5 0.2284(4) 0.31479(6) 1.0679(5) 0.0179(5) Uani d . 1.0 4
C C6 0.0125(4) 0.32307(6) 1.1954(5) 0.0179(5) Uani d . 1.0 4
C C7 -0.1221(4) 0.35619(6) 1.1204(5) 0.0168(5) Uani d . 1.0 4
C C8 0.1766(4) 0.37479(6) 0.7742(5) 0.0146(5) Uani d . 1.0 4
C C9 -0.0373(4) 0.38186(6) 0.9084(5) 0.0139(5) Uani d . 1.0 4
C C10 0.1639(4) 0.46812(6) 0.2808(5) 0.0174(5) Uani d . 1.0 4
H H1 -0.1991 0.4640 0.5960 0.0197 Uiso calc R 1.0 4
H H2 0.4520 0.3346 0.7640 0.0200 Uiso calc R 1.0 4
H H3 -0.2678 0.3614 1.2100 0.0202 Uiso calc R 1.0 4
H H4 0.3094 0.4650 0.1861 0.0208 Uiso calc R 1.0 4

loop_
_atom_site_aniso_label
_atom_site_aniso_U_11
_atom_site_aniso_U_22
_atom_site_aniso_U_33
_atom_site_aniso_U_12
_atom_site_aniso_U_13
_atom_site_aniso_U_23
Cl1 0.0256(3) 0.0191(3) 0.0322(3) 0.0053(3) -0.0045(3) 0.0062(3)
F1 0.0290(8) 0.0242(7) 0.0256(8) -0.0050(7) -0.0003(7) 0.0083(6)
O1 0.0134(7) 0.0183(7) 0.0194(8) 0.0035(6) 0.0028(7) 0.0013(7)
O2 0.0160(8) 0.0231(8) 0.0199(8) 0.0032(7) 0.0050(8) 0.0007(7)
O3 0.0219(8) 0.0194(7) 0.0250(9) 0.0017(7) -0.0026(8) 0.0047(7)
C1 0.0170(10) 0.0144(9) 0.0180(11) 0.0007(8) -0.0019(11) -0.0003(9)
C2 0.0160(10) 0.0143(9) 0.0146(10) 0.0003(9) -0.0007(10) -0.0016(8)
C3 0.0150(10) 0.0159(10) 0.0144(10) -0.0004(9) -0.0025(10) -0.0029(9)
C4 0.0161(10) 0.0170(10) 0.0169(11) 0.0015(9) -0.0019(10) -0.0031(9)
C5 0.0193(11) 0.0136(10) 0.0207(11) 0.0023(9) -0.0049(10) -0.0004(9)
C6 0.0208(11) 0.0168(10) 0.0162(11) -0.0050(9) -0.0007(11) 0.0007(10)
C7 0.0152(10) 0.0202(10) 0.0150(10) -0.0022(9) 0.0002(10) -0.0025(9)
C8 0.0157(10) 0.0142(9) 0.0137(10) -0.0001(8) -0.0013(9) -0.0026(9)
C9 0.0137(10) 0.0134(9) 0.0147(10) -0.0004(8) -0.0034(9) -0.0029(9)
C10 0.0175(10) 0.0191(10) 0.0156(10) -0.0009(9) -0.0010(10) -0.0013(9)

loop_
_atom_type_symbol
_atom_type_description
_atom_type_scat_dispersion_real
_atom_type_scat_dispersion_imag
_atom_type_scat_source
C C 0.0033 0.0016
;
International Tables for Crystallography
(1992, Vol. C, Tables 4.2.6.8 and 6.1.1.4)
;
H H 0.0000 0.0000
;
International Tables for Crystallography
(1992, Vol. C, Table 6.1.1.4)
;
Cl Cl 0.1484 0.1585
;
International Tables for Crystallography
(1992, Vol. C, Tables 4.2.6.8 and 6.1.1.4)
;
F F 0.0171 0.0103
;
International Tables for Crystallography
(1992, Vol. C, Tables 4.2.6.8 and 6.1.1.4)
;
O O 0.0106 0.0060
;
International Tables for Crystallography
(1992, Vol. C, Tables 4.2.6.8 and 6.1.1.4)
;

loop_
_geom_angle_atom_site_label_1
_geom_angle_atom_site_label_2
_geom_angle_atom_site_label_3
_geom_angle
_geom_angle_publ_flag
C1 O1 C9 118.64(17) no
O1 C1 C2 124.15(19) no
C1 C2 C3 121.03(19) no
C1 C2 C10 119.31(19) no
C3 C2 C10 119.7(2) no
O2 C3 C2 122.9(2) no
O2 C3 C8 123.02(19) no
C2 C3 C8 114.06(19) no
C5 C4 C8 120.3(2) no
Cl1 C5 C4 121.60(18) no
Cl1 C5 C6 119.27(17) no
C4 C5 C6 119.1(2) no
F1 C6 C5 118.87(19) no
F1 C6 C7 118.6(2) no
C5 C6 C7 122.5(2) no
C6 C7 C9 117.5(2) no
C3 C8 C4 121.5(2) no
C3 C8 C9 120.02(19) no
C4 C8 C9 118.5(2) no
O1 C9 C7 115.77(19) no
O1 C9 C8 122.08(19) no
C7 C9 C8 122.1(2) no
O3 C10 C2 124.5(2) no
O1 C1 H1 117.920 no
C2 C1 H1 117.932 no
C5 C4 H2 119.879 no
C8 C4 H2 119.849 no
C6 C7 H3 121.234 no
C9 C7 H3 121.245 no
O3 C10 H4 117.735 no
C2 C10 H4 117.738 no

loop_
_geom_bond_atom_site_label_1
_geom_bond_atom_site_label_2
_geom_bond_distance
_geom_bond_publ_flag
Cl1 C5 1.720(3) no
F1 C6 1.344(3) no
O1 C1 1.344(3) no
O1 C9 1.375(3) no
O2 C3 1.231(3) no
O3 C10 1.212(3) no
C1 C2 1.351(4) no
C2 C3 1.461(3) no
C2 C10 1.474(3) no
C3 C8 1.465(3) no
C4 C5 1.377(4) no
C4 C8 1.405(3) no
C5 C6 1.400(4) no
C6 C7 1.372(3) no
C7 C9 1.389(3) no
C8 C9 1.397(3) no
C1 H1 0.950 no
C4 H2 0.950 no
C7 H3 0.950 no
C10 H4 0.950 no

loop_
_geom_contact_atom_site_label_1
_geom_contact_atom_site_label_2
_geom_contact_distance
_geom_contact_site_symmetry_2
_geom_contact_publ_flag
Cl1 F1 2.908(2) . no
F1 C9 3.589(4) . no
O1 C3 2.862(3) . no
O1 C6 3.590(4) . no
O2 C1 3.576(4) . no
O2 C4 2.874(3) . no
O2 C10 2.870(3) . no
O3 C1 2.828(3) . no
C1 C7 3.576(4) . no
C1 C8 2.761(4) . no
C2 C9 2.763(4) . no
C4 C7 2.806(4) . no
C5 C9 2.766(4) . no
C6 C8 2.766(4) . no
Cl1 F1 3.380(3) 1_655 no
Cl1 F1 3.049(3) 2_558 no
F1 Cl1 3.380(3) 1_455 no
F1 Cl1 3.049(3) 2_458 no
F1 C4 3.297(3) 1_556 no
F1 C5 3.577(4) 1_556 no
F1 C8 3.331(3) 1_556 no
O1 O2 3.006(3) 1_455 no
O1 O2 3.540(3) 1_456 no
O1 O3 3.416(3) 1_556 no
O1 C2 3.533(4) 1_556 no
O1 C3 3.545(3) 1_455 no
O1 C10 3.307(3) 1_556 no
O2 O1 3.540(3) 1_654 no
O2 O1 3.006(3) 1_655 no
O2 C1 3.138(3) 1_655 no
O2 C4 3.354(4) 1_554 no
O2 C5 3.411(4) 1_554 no
O2 C7 3.173(3) 1_654 no
O2 C8 3.496(4) 1_554 no
O3 O1 3.416(3) 1_554 no
O3 O3 3.352(3) 4_564 no
O3 O3 3.352(3) 4_565 no
O3 C1 3.353(4) 1_554 no
O3 C1 3.242(3) 4_464 no
O3 C2 3.123(3) 4_564 no
O3 C3 3.534(4) 4_564 no
O3 C10 2.879(3) 4_564 no
O3 C10 3.349(4) 4_565 no
C1 O2 3.138(3) 1_455 no
C1 O3 3.353(4) 1_556 no
C1 O3 3.242(3) 4_465 no
C1 C10 3.481(4) 1_556 no
C2 O1 3.533(4) 1_554 no
C2 O3 3.123(3) 4_565 no
C2 C7 3.435(4) 1_554 no
C2 C9 3.407(4) 1_554 no
C3 O1 3.545(3) 1_655 no
C3 O3 3.534(4) 4_565 no
C3 C6 3.404(4) 1_554 no
C3 C7 3.349(4) 1_554 no
C3 C9 3.542(4) 1_554 no
C4 F1 3.297(3) 1_554 no
C4 O2 3.354(4) 1_556 no
C4 C6 3.581(4) 1_554 no
C4 C7 3.531(4) 1_655 no
C5 F1 3.577(4) 1_554 no
C5 O2 3.411(4) 1_556 no
C6 C3 3.404(4) 1_556 no
C6 C4 3.581(4) 1_556 no
C6 C8 3.337(4) 1_556 no
C7 O2 3.173(3) 1_456 no
C7 C2 3.435(4) 1_556 no
C7 C3 3.349(4) 1_556 no
C7 C4 3.531(4) 1_455 no
C7 C8 3.571(4) 1_556 no
C8 F1 3.331(3) 1_554 no
C8 O2 3.496(4) 1_556 no
C8 C6 3.337(4) 1_554 no
C8 C7 3.571(4) 1_554 no
C9 C2 3.407(4) 1_556 no
C9 C3 3.542(4) 1_556 no
C9 C10 3.506(4) 1_556 no
C10 O1 3.307(3) 1_554 no
C10 O3 3.349(4) 4_564 no
C10 O3 2.879(3) 4_565 no
C10 C1 3.481(4) 1_554 no
C10 C9 3.506(4) 1_554 no
C10 C10 3.289(4) 4_564 no
C10 C10 3.289(4) 4_565 no
Cl1 H2 2.8259 . no
F1 H3 2.5356 . no
O1 H3 2.5157 . no
O2 H2 2.6126 . no
O2 H4 2.5720 . no
O3 H1 2.5075 . no
C1 H4 3.2741 . no
C3 H1 3.2973 . no
C3 H2 2.6768 . no
C3 H4 2.6745 . no
C5 H3 3.2890 . no
C6 H2 3.2547 . no
C8 H3 3.2967 . no
C9 H1 3.1900 . no
C9 H2 3.2681 . no
C10 H1 2.5568 . no
H1 H4 3.4924 . no
Cl1 H2 3.3732 1_556 no
Cl1 H3 3.4511 1_655 no
F1 H2 3.4577 1_456 no
F1 H2 3.5970 1_556 no
O1 H2 3.4090 1_455 no
O1 H3 3.5035 1_554 no
O1 H4 3.5895 1_556 no
O2 H1 3.0802 1_655 no
O2 H3 2.2707 1_654 no
O3 H1 3.3969 1_554 no
O3 H1 2.4042 4_464 no
O3 H4 2.9039 4_564 no
O3 H4 2.6777 4_565 no
C1 H3 3.4372 1_554 no
C1 H4 3.5633 1_556 no
C1 H4 3.4837 4_565 no
C2 H3 3.5279 1_554 no
C2 H4 3.5642 1_556 no
C2 H4 3.3373 4_565 no
C3 H3 3.4320 1_654 no
C4 H3 3.0253 1_655 no
C5 H2 3.5757 1_556 no
C5 H3 3.3268 1_655 no
C7 H2 3.0416 1_455 no
C9 H2 3.3732 1_455 no
C10 H1 3.5669 4_464 no
C10 H4 3.5488 4_564 no
C10 H4 2.8982 4_565 no
H1 O2 3.0802 1_455 no
H1 O3 3.3969 1_556 no
H1 O3 2.4042 4_465 no
H1 C10 3.5669 4_465 no
H1 H1 3.3725 4_464 no
H1 H1 3.3725 4_465 no
H1 H4 3.4116 1_455 no
H1 H4 3.2403 4_565 no
H2 Cl1 3.3732 1_554 no
H2 F1 3.5970 1_554 no
H2 F1 3.4577 1_654 no
H2 O1 3.4090 1_655 no
H2 C5 3.5757 1_554 no
H2 C7 3.0416 1_655 no
H2 C9 3.3732 1_655 no
H2 H3 3.1828 1_654 no
H2 H3 2.7815 1_655 no
H3 Cl1 3.4511 1_455 no
H3 O1 3.5035 1_556 no
H3 O2 2.2707 1_456 no
H3 C1 3.4372 1_556 no
H3 C2 3.5279 1_556 no
H3 C3 3.4320 1_456 no
H3 C4 3.0253 1_455 no
H3 C5 3.3268 1_455 no
H3 H2 2.7815 1_455 no
H3 H2 3.1828 1_456 no
H4 O1 3.5895 1_554 no
H4 O3 2.6777 4_564 no
H4 O3 2.9039 4_565 no
H4 C1 3.5633 1_554 no
H4 C1 3.4837 4_564 no
H4 C2 3.5642 1_554 no
H4 C2 3.3373 4_564 no
H4 C10 2.8982 4_564 no
H4 C10 3.5488 4_565 no
H4 H1 3.4116 1_655 no
H4 H1 3.2403 4_564 no
H4 H4 3.3442 4_564 no
H4 H4 3.3442 4_565 no

loop_
_geom_hbond_atom_site_label_D
_geom_hbond_atom_site_label_H
_geom_hbond_atom_site_label_A
_geom_hbond_site_symmetry_A
_geom_hbond_distance_DH
_geom_hbond_distance_HA
_geom_hbond_distance_DA
_geom_hbond_angle_DHA
_geom_hbond_publ_flag
C7 H3 O2 1_456 0.95 2.271 3.173(3) 158 yes
C1 H1 O3 4_465 0.95 2.404 3.242(3) 147 yes

loop_
_geom_torsion_atom_site_label_1
_geom_torsion_atom_site_label_2
_geom_torsion_atom_site_label_3
_geom_torsion_atom_site_label_4
_geom_torsion
_geom_torsion_publ_flag
C1 O1 C9 C7 179.81(16) no
C1 O1 C9 C8 1.4(3) no
C9 O1 C1 C2 -1.3(3) no
C9 O1 C1 H1 178.7 no
O1 C1 C2 C3 1.1(4) no
O1 C1 C2 C10 -179.67(17) no
H1 C1 C2 C3 -178.9 no
H1 C1 C2 C10 0.3 no
C1 C2 C3 O2 178.64(19) no
C1 C2 C3 C8 -0.9(3) no
C1 C2 C10 O3 -1.5(4) no
C1 C2 C10 H4 178.5 no
C3 C2 C10 O3 177.79(19) no
C3 C2 C10 H4 -2.2 no
C10 C2 C3 O2 -0.6(3) no
C10 C2 C3 C8 179.86(17) no
O2 C3 C8 C4 1.2(4) no
O2 C3 C8 C9 -178.51(18) no
C2 C3 C8 C4 -179.22(17) no
C2 C3 C8 C9 1.0(3) no
C5 C4 C8 C3 178.79(18) no
C5 C4 C8 C9 -1.5(3) no
C8 C4 C5 Cl1 -176.25(17) no
C8 C4 C5 C6 1.7(3) no
H2 C4 C5 Cl1 3.7 no
H2 C4 C5 C6 -178.3 no
H2 C4 C8 C3 -1.2 no
H2 C4 C8 C9 178.6 no
Cl1 C5 C6 F1 -1.2(3) no
Cl1 C5 C6 C7 176.87(14) no
C4 C5 C6 F1 -179.17(19) no
C4 C5 C6 C7 -1.1(4) no
F1 C6 C7 C9 178.33(16) no
F1 C6 C7 H3 -1.7 no
C5 C6 C7 C9 0.3(4) no
C5 C6 C7 H3 -179.7 no
C6 C7 C9 O1 -178.42(18) no
C6 C7 C9 C8 0.0(3) no
H3 C7 C9 O1 1.6 no
H3 C7 C9 C8 180.0 no
C3 C8 C9 O1 -1.3(3) no
C3 C8 C9 C7 -179.63(17) no
C4 C8 C9 O1 178.90(18) no
C4 C8 C9 C7 0.6(3) no
